data_4350078
loop_
_publ_author_name
'Artem'ev, Alexander V.'
'Ryzhikov, Maxim R.'
'Berezin, Alexey S.'
'Kolesnikov, Ilya E.'
'Samsonenko, Denis G.'
'Bagryanskaya, Irina Yu.'

_publ_section_title
;
 Photoluminescence of Ag(i) complexes with a square-planar coordination
 geometry: the first observation
;
_journal_issue 10
_journal_name_full 'Inorganic Chemistry Frontiers'
_journal_page_first 2855
_journal_paper_doi 10.1039/C9QI00657E
_journal_volume 6
_journal_year 2019
_chemical_formula_sum 'C30 H24 Ag Cl N6 O6 P2'
_chemical_formula_weight 769.81
_space_group_crystal_system monoclinic
_space_group_IT_number 14
_space_group_name_Hall '-P 2yn'
_space_group_name_H-M_alt 'P 1 21/n 1'
_atom_sites_solution_hydrogens geom
_atom_sites_solution_primary direct
_atom_sites_solution_secondary difmap
_audit_creation_method SHELXL-2014/7
_audit_update_record
;
2018-07-27 deposited with the CCDC.	2019-08-15 downloaded from the CCDC.
;
_cell_angle_alpha 90
_cell_angle_beta 105.930(4)
_cell_angle_gamma 90
_cell_formula_units_Z 2
_cell_length_a 8.5466(3)
_cell_length_b 15.6404(4)
_cell_length_c 11.9157(4)
_cell_measurement_reflns_used 5685
_cell_measurement_temperature 130(2)
_cell_measurement_theta_max 29.36
_cell_measurement_theta_min 3.76
_cell_volume 1531.63(9)
_computing_cell_refinement 'CrysAlisPro 1.171.38.41 (Rigaku OD, 2015)'
_computing_data_collection 'CrysAlisPro 1.171.38.41 (Rigaku OD, 2015)'
_computing_data_reduction 'CrysAlisPro 1.171.38.41 (Rigaku OD, 2015)'
_computing_molecular_graphics 'ShelXle (H\"ubschle, 2011)'
_computing_publication_material 'CIFTAB-2014 (Sheldrick, 2015)'
_computing_structure_refinement 'SHELXL-2014 (Sheldrick, 2015)'
_computing_structure_solution 'SHELXT-2014 (Sheldrick, 2015)'
_diffrn_ambient_temperature 130(2)
_diffrn_detector 'CCD plate'
_diffrn_detector_area_resol_mean 10.6168
_diffrn_detector_type AtlasS2
_diffrn_measured_fraction_theta_full 0.998
_diffrn_measured_fraction_theta_max 0.873
_diffrn_measurement_device 'four-circle diffractometer'
_diffrn_measurement_device_type 'New Xcalibur, AtlasS2'
_diffrn_measurement_method '\w scans'
_diffrn_radiation_monochromator graphite
_diffrn_radiation_probe x-ray
_diffrn_radiation_source 'fine-focus sealed tube'
_diffrn_radiation_type MoK\a
_diffrn_radiation_wavelength 0.71073
_diffrn_reflns_av_R_equivalents 0.0217
_diffrn_reflns_av_unetI/netI 0.0255
_diffrn_reflns_Laue_measured_fraction_full 0.998
_diffrn_reflns_Laue_measured_fraction_max 0.873
_diffrn_reflns_limit_h_max 10
_diffrn_reflns_limit_h_min -11
_diffrn_reflns_limit_k_max 21
_diffrn_reflns_limit_k_min -21
_diffrn_reflns_limit_l_max 15
_diffrn_reflns_limit_l_min -16
_diffrn_reflns_number 12438
_diffrn_reflns_point_group_measured_fraction_full 0.998
_diffrn_reflns_point_group_measured_fraction_max 0.873
_diffrn_reflns_theta_full 25.500
_diffrn_reflns_theta_max 29.629
_diffrn_reflns_theta_min 3.424
_diffrn_source 'sealed X-ray tube'
_exptl_absorpt_coefficient_mu 0.905
_exptl_absorpt_correction_T_max 1.00000
_exptl_absorpt_correction_T_min 0.99259
_exptl_absorpt_correction_type multi-scan
_exptl_absorpt_process_details
;
CrysAlisPro 1.171.38.41 (Rigaku Oxford Diffraction, 2015)
Empirical absorption correction using spherical harmonics,
implemented in SCALE3 ABSPACK scaling algorithm.
;
_exptl_crystal_colour colorless
_exptl_crystal_density_diffrn 1.669
_exptl_crystal_description block
_exptl_crystal_F_000 776
_exptl_crystal_preparation Luminescent
_exptl_crystal_size_max 0.36
_exptl_crystal_size_mid 0.24
_exptl_crystal_size_min 0.20
_refine_diff_density_max 1.275
_refine_diff_density_min -1.754
_refine_diff_density_rms 0.103
_refine_ls_extinction_method none
_refine_ls_goodness_of_fit_ref 1.069
_refine_ls_hydrogen_treatment constr
_refine_ls_matrix_type full
_refine_ls_number_parameters 232
_refine_ls_number_reflns 3769
_refine_ls_number_restraints 34
_refine_ls_restrained_S_all 1.218
_refine_ls_R_factor_all 0.0477
_refine_ls_R_factor_gt 0.0412
_refine_ls_shift/su_max 0.001
_refine_ls_shift/su_mean 0.000
_refine_ls_structure_factor_coef Fsqd
_refine_ls_weighting_details 'w=1/[\s^2^(Fo^2^)+(0.0722P)^2^+1.8635P] where P=(Fo^2^+2Fc^2^)/3'
_refine_ls_weighting_scheme calc
_refine_ls_wR_factor_gt 0.1162
_refine_ls_wR_factor_ref 0.1220
_reflns_Friedel_coverage 0.000
_reflns_number_gt 3276
_reflns_number_total 3769
_reflns_threshold_expression >2\s(I)
_cod_data_source_file c9qi00657e3.cif
_cod_data_source_block p-1
_cod_original_sg_symbol_H-M 'P 21/n'
_cod_database_code 4350078
_shelx_shelxl_version_number 2014/7
_shelx_space_group_comment
;
The symmetry employed for this shelxl refinement is uniquely defined
by the following loop, which should always be used as a source of
symmetry information in preference to the above space-group names.
They are only intended as comments.
;
_shelx_estimated_absorpt_t_min 0.736
_shelx_estimated_absorpt_t_max 0.840

loop_
_space_group_symop_operation_xyz
'x, y, z'
'-x+1/2, y+1/2, -z+1/2'
'-x, -y, -z'
'x-1/2, -y-1/2, z-1/2'

loop_
_atom_site_label
_atom_site_type_symbol
_atom_site_fract_x
_atom_site_fract_y
_atom_site_fract_z
_atom_site_U_iso_or_equiv
_atom_site_adp_type
_atom_site_occupancy
_atom_site_site_symmetry_order
_atom_site_calc_flag
_atom_site_refinement_flags_posn
_atom_site_refinement_flags_adp
_atom_site_refinement_flags_occupancy
_atom_site_disorder_assembly
_atom_site_disorder_group
Ag1 Ag 0.0000 0.5000 0.5000 0.02069(12) Uani 1 2 d S . P . .
O1 O 0.1264(3) 0.23024(14) 0.7172(2) 0.0371(6) Uani 1 1 d . . . . .
P1 P 0.09715(9) 0.30960(4) 0.64726(6) 0.02105(17) Uani 1 1 d . . . . .
C11 C 0.2249(3) 0.39690(17) 0.7197(2) 0.0196(5) Uani 1 1 d . . . . .
C12 C 0.3521(4) 0.37985(19) 0.8174(2) 0.0261(6) Uani 1 1 d . . . . .
H12 H 0.3680 0.3240 0.8499 0.031 Uiso 1 1 calc R U . . .
C13 C 0.4557(4) 0.4462(2) 0.8667(3) 0.0312(7) Uani 1 1 d . . . . .
H13 H 0.5471 0.4360 0.9317 0.037 Uiso 1 1 calc R U . . .
C14 C 0.4243(4) 0.5274(2) 0.8202(3) 0.0278(6) Uani 1 1 d . . . . .
H14 H 0.4923 0.5740 0.8538 0.033 Uiso 1 1 calc R U . . .
C15 C 0.2926(4) 0.53973(18) 0.7241(2) 0.0228(6) Uani 1 1 d . . . . .
H15 H 0.2705 0.5958 0.6933 0.027 Uiso 1 1 calc R U . . .
N1 N 0.1943(3) 0.47562(15) 0.6724(2) 0.0189(4) Uani 1 1 d . . . . .
C21 C 0.1400(3) 0.29855(17) 0.5071(2) 0.0208(5) Uani 1 1 d . . . . .
C22 C 0.2258(4) 0.2279(2) 0.4863(3) 0.0322(7) Uani 1 1 d . . . . .
H22 H 0.2629 0.1854 0.5443 0.039 Uiso 1 1 calc R U . . .
C23 C 0.2557(4) 0.2214(3) 0.3786(3) 0.0442(10) Uani 1 1 d . . . . .
H23 H 0.3148 0.1741 0.3612 0.053 Uiso 1 1 calc R U . . .
C24 C 0.1989(4) 0.2842(3) 0.2965(3) 0.0434(9) Uani 1 1 d . . . . .
H24 H 0.2173 0.2804 0.2216 0.052 Uiso 1 1 calc R U . . .
C25 C 0.1148(4) 0.3528(2) 0.3246(3) 0.0325(7) Uani 1 1 d . . . . .
H25 H 0.0755 0.3957 0.2674 0.039 Uiso 1 1 calc R U . . .
N2 N 0.0865(3) 0.36122(15) 0.4292(2) 0.0234(5) Uani 1 1 d . . . . .
C31 C -0.1118(3) 0.34710(18) 0.6072(2) 0.0224(6) Uani 1 1 d . . . . .
C32 C -0.1698(4) 0.4119(2) 0.6633(3) 0.0271(6) Uani 1 1 d . . . . .
H32 H -0.0987 0.4434 0.7246 0.032 Uiso 1 1 calc R U . . .
C33 C -0.3353(4) 0.4298(2) 0.6272(3) 0.0368(8) Uani 1 1 d . . . . .
H33 H -0.3803 0.4742 0.6631 0.044 Uiso 1 1 calc R U . . .
C34 C -0.4329(4) 0.3816(3) 0.5383(3) 0.0399(8) Uani 1 1 d . . . . .
H34 H -0.5464 0.3926 0.5118 0.048 Uiso 1 1 calc R U . . .
C35 C -0.3645(4) 0.3173(2) 0.4881(3) 0.0370(8) Uani 1 1 d . . . . .
H35 H -0.4333 0.2845 0.4270 0.044 Uiso 1 1 calc R U . . .
N3 N -0.2059(3) 0.29908(18) 0.5215(2) 0.0306(6) Uani 1 1 d . . . . .
Cl1 Cl 0.9790(6) 0.5113(3) 0.9966(5) 0.0581(10) Uani 0.5 1 d D U P A -1
O11 O 1.0089(11) 0.4401(4) 1.0672(6) 0.113(2) Uani 0.5 1 d D U P A -1
O12 O 0.8273(6) 0.5007(4) 0.9090(5) 0.0701(17) Uani 0.5 1 d D U P A -1
O13 O 0.9644(8) 0.5860(4) 1.0590(6) 0.0890(18) Uani 0.5 1 d D U P A -1
O14 O 1.0976(7) 0.5257(5) 0.9359(6) 0.0648(15) Uani 0.5 1 d D U P A -1

loop_
_atom_site_aniso_label
_atom_site_aniso_U_11
_atom_site_aniso_U_22
_atom_site_aniso_U_33
_atom_site_aniso_U_23
_atom_site_aniso_U_13
_atom_site_aniso_U_12
Ag1 0.02533(18) 0.01640(17) 0.01782(17) 0.00420(10) 0.00165(12) 0.00439(10)
O1 0.0390(13) 0.0213(10) 0.0464(13) 0.0170(10) 0.0036(10) 0.0001(9)
P1 0.0218(4) 0.0141(3) 0.0257(4) 0.0066(3) 0.0040(3) 0.0011(3)
C11 0.0238(13) 0.0175(12) 0.0180(11) 0.0019(10) 0.0067(10) 0.0023(10)
C12 0.0299(15) 0.0256(14) 0.0206(12) 0.0037(12) 0.0036(11) 0.0064(12)
C13 0.0298(16) 0.0356(17) 0.0230(14) -0.0057(13) -0.0015(12) 0.0068(13)
C14 0.0293(15) 0.0286(14) 0.0239(14) -0.0103(13) 0.0043(12) -0.0002(12)
C15 0.0296(15) 0.0175(13) 0.0210(12) -0.0036(11) 0.0067(11) 0.0001(11)
N1 0.0225(12) 0.0169(10) 0.0173(10) 0.0013(9) 0.0050(9) 0.0009(9)
C21 0.0150(12) 0.0159(12) 0.0299(13) -0.0074(11) 0.0033(10) -0.0016(9)
C22 0.0193(13) 0.0213(13) 0.0496(19) -0.0151(14) -0.0012(13) 0.0030(11)
C23 0.0243(15) 0.047(2) 0.057(2) -0.0365(19) 0.0045(15) 0.0033(15)
C24 0.0341(18) 0.060(2) 0.0389(18) -0.0317(18) 0.0156(15) -0.0058(17)
C25 0.0327(16) 0.0396(18) 0.0262(14) -0.0100(14) 0.0101(12) -0.0052(14)
N2 0.0258(12) 0.0216(11) 0.0248(11) -0.0042(10) 0.0101(9) -0.0005(9)
C31 0.0223(13) 0.0239(13) 0.0227(13) 0.0091(11) 0.0090(11) 0.0012(11)
C32 0.0298(15) 0.0304(15) 0.0252(13) 0.0074(12) 0.0146(12) 0.0005(12)
C33 0.0342(17) 0.0410(18) 0.0434(18) 0.0124(16) 0.0247(15) 0.0081(14)
C34 0.0214(15) 0.053(2) 0.0494(19) 0.0205(18) 0.0157(15) 0.0048(15)
C35 0.0242(15) 0.049(2) 0.0380(17) 0.0077(16) 0.0087(13) -0.0049(14)
N3 0.0239(13) 0.0335(14) 0.0345(13) 0.0016(12) 0.0084(10) -0.0056(11)
Cl1 0.068(2) 0.077(2) 0.0277(8) 0.0017(13) 0.0118(13) -0.0429(17)
O11 0.124(4) 0.106(4) 0.088(3) 0.018(3) -0.005(4) -0.036(4)
O12 0.069(3) 0.090(4) 0.045(3) -0.024(2) 0.006(3) -0.029(3)
O13 0.095(4) 0.101(4) 0.067(3) -0.031(3) 0.014(3) -0.036(3)
O14 0.053(3) 0.090(3) 0.060(3) -0.007(3) 0.030(3) -0.020(3)

loop_
_atom_type_symbol
_atom_type_description
_atom_type_scat_dispersion_real
_atom_type_scat_dispersion_imag
_atom_type_scat_source
C C 0.0033 0.0016 'International Tables Vol C Tables 4.2.6.8 and 6.1.1.4'
H H 0.0000 0.0000 'International Tables Vol C Tables 4.2.6.8 and 6.1.1.4'
N N 0.0061 0.0033 'International Tables Vol C Tables 4.2.6.8 and 6.1.1.4'
O O 0.0106 0.0060 'International Tables Vol C Tables 4.2.6.8 and 6.1.1.4'
P P 0.1023 0.0942 'International Tables Vol C Tables 4.2.6.8 and 6.1.1.4'
Cl Cl 0.1484 0.1585 'International Tables Vol C Tables 4.2.6.8 and 6.1.1.4'
Ag Ag -0.8971 1.1015 'International Tables Vol C Tables 4.2.6.8 and 6.1.1.4'

loop_
_geom_angle_atom_site_label_1
_geom_angle_atom_site_label_2
_geom_angle_atom_site_label_3
_geom_angle
_geom_angle_site_symmetry_1
_geom_angle_site_symmetry_3
_geom_angle_publ_flag
N1 Ag1 N1 180.0 . 3_566 yes
N1 Ag1 N2 87.10(8) . . yes
N1 Ag1 N2 87.10(8) 3_566 3_566 ?
N1 Ag1 N2 92.90(8) . 3_566 yes
N1 Ag1 N2 92.90(8) 3_566 . ?
N2 Ag1 N2 180.00(11) . 3_566 yes
O1 P1 C11 112.19(13) . . ?
O1 P1 C21 113.20(14) . . ?
O1 P1 C31 114.93(14) . . ?
C11 P1 C21 105.23(12) . . ?
C11 P1 C31 107.61(13) . . ?
C21 P1 C31 102.81(13) . . ?
C12 C11 P1 119.1(2) . . ?
N1 C11 P1 117.8(2) . . ?
N1 C11 C12 123.0(3) . . ?
C11 C12 H12 120.8 . . ?
C11 C12 C13 118.4(3) . . ?
C13 C12 H12 120.8 . . ?
C12 C13 H13 120.4 . . ?
C14 C13 C12 119.1(3) . . ?
C14 C13 H13 120.4 . . ?
C13 C14 H14 120.5 . . ?
C15 C14 C13 119.0(3) . . ?
C15 C14 H14 120.5 . . ?
C14 C15 H15 118.6 . . ?
N1 C15 C14 122.7(3) . . ?
N1 C15 H15 118.6 . . ?
C11 N1 Ag1 122.39(18) . . ?
C15 N1 Ag1 119.65(19) . . ?
C15 N1 C11 117.7(2) . . ?
C22 C21 P1 119.5(2) . . ?
N2 C21 P1 116.8(2) . . ?
N2 C21 C22 123.7(3) . . ?
C21 C22 H22 121.0 . . ?
C23 C22 C21 117.9(3) . . ?
C23 C22 H22 121.0 . . ?
C22 C23 H23 120.4 . . ?
C24 C23 C22 119.3(3) . . ?
C24 C23 H23 120.4 . . ?
C23 C24 H24 120.4 . . ?
C23 C24 C25 119.1(3) . . ?
C25 C24 H24 120.4 . . ?
C24 C25 H25 118.6 . . ?
N2 C25 C24 122.7(3) . . ?
N2 C25 H25 118.6 . . ?
C21 N2 Ag1 118.36(18) . . ?
C25 N2 Ag1 122.8(2) . . ?
C25 N2 C21 117.2(3) . . ?
C32 C31 P1 124.7(2) . . ?
N3 C31 P1 111.1(2) . . ?
N3 C31 C32 124.1(3) . . ?
C31 C32 H32 121.0 . . ?
C31 C32 C33 118.0(3) . . ?
C33 C32 H32 121.0 . . ?
C32 C33 H33 120.7 . . ?
C34 C33 C32 118.5(3) . . ?
C34 C33 H33 120.7 . . ?
C33 C34 H34 120.2 . . ?
C33 C34 C35 119.5(3) . . ?
C35 C34 H34 120.2 . . ?
C34 C35 H35 118.6 . . ?
N3 C35 C34 122.9(3) . . ?
N3 C35 H35 118.6 . . ?
C35 N3 C31 117.0(3) . . ?
O11 Cl1 O12 109.3(4) . . ?
O11 Cl1 O13 112.1(4) . . ?
O11 Cl1 O14 113.7(4) . . ?
O13 Cl1 O12 106.6(4) . . ?
O13 Cl1 O14 108.5(4) . . ?
O14 Cl1 O12 106.1(4) . . ?

loop_
_geom_bond_atom_site_label_1
_geom_bond_atom_site_label_2
_geom_bond_distance
_geom_bond_site_symmetry_2
_geom_bond_publ_flag
Ag1 N1 2.292(2) . yes
Ag1 N1 2.292(2) 3_566 ?
Ag1 N2 2.512(2) . yes
Ag1 N2 2.512(2) 3_566 ?
O1 P1 1.478(2) . ?
P1 C11 1.812(3) . ?
P1 C21 1.813(3) . ?
P1 C31 1.815(3) . ?
C11 C12 1.383(4) . ?
C11 N1 1.349(4) . ?
C12 H12 0.9500 . ?
C12 C13 1.386(5) . ?
C13 H13 0.9500 . ?
C13 C14 1.383(5) . ?
C14 H14 0.9500 . ?
C14 C15 1.381(4) . ?
C15 H15 0.9500 . ?
C15 N1 1.344(4) . ?
C21 C22 1.385(4) . ?
C21 N2 1.341(4) . ?
C22 H22 0.9500 . ?
C22 C23 1.380(5) . ?
C23 H23 0.9500 . ?
C23 C24 1.376(6) . ?
C24 H24 0.9500 . ?
C24 C25 1.383(5) . ?
C25 H25 0.9500 . ?
C25 N2 1.340(4) . ?
C31 C32 1.379(4) . ?
C31 N3 1.343(4) . ?
C32 H32 0.9500 . ?
C32 C33 1.390(5) . ?
C33 H33 0.9500 . ?
C33 C34 1.379(6) . ?
C34 H34 0.9500 . ?
C34 C35 1.380(5) . ?
C35 H35 0.9500 . ?
C35 N3 1.335(4) . ?
Cl1 O11 1.376(4) . ?
Cl1 O12 1.433(4) . ?
Cl1 O13 1.408(4) . ?
Cl1 O14 1.415(4) . ?
